data_1528861
loop_
_publ_author_name
'Sears, D.R.'
'Burns, J.H.'

_publ_section_title
;
 Crystal structure of Li6 Be F4 Zr F8
;
_journal_name_full 'Journal of Chemical Physics'
_journal_page_first 3478
_journal_page_last 3483
_journal_volume 41
_journal_year 1964
_chemical_formula_sum 'Be F12 Li6 Zr'
_chemical_name_systematic 'Li6 Be F4 Zr F8'
_space_group_IT_number 141
_symmetry_space_group_name_Hall '-I 4bd 2'
_symmetry_space_group_name_H-M 'I 41/a m d :2'
_cell_angle_alpha 90
_cell_angle_beta 90
_cell_angle_gamma 90
_cell_formula_units_Z 4
_cell_length_a 6.57
_cell_length_b 6.57
_cell_length_c 18.62
_cell_volume 803.730
_citation_journal_id_ASTM JCPSA6
_cod_data_source_file Sears_JCPSA6_1964_1776.cif
_cod_data_source_block Be1F12Li6Zr1
_cod_original_cell_volume 803.7305
_cod_original_formula_sum 'Be1 F12 Li6 Zr1'
_cod_database_code 1528861

loop_
_symmetry_equiv_pos_as_xyz
x,y,z
-y+1/4,x+3/4,z+1/4
-x+1/2,-y,z+1/2
y+1/4,-x+1/4,z+3/4
x,-y,-z
y+1/4,x+3/4,-z+1/4
-x+1/2,y,-z+1/2
-y+1/4,-x+1/4,-z+3/4
-x,-y,-z
y-1/4,-x-3/4,-z-1/4
x-1/2,y,-z-1/2
-y-1/4,x-1/4,-z-3/4
-x,y,z
-y-1/4,-x-3/4,z-1/4
x-1/2,-y,z-1/2
y-1/4,x-1/4,z-3/4
x+1/2,y+1/2,z+1/2
-y+3/4,x+5/4,z+3/4
-x+1,-y+1/2,z+1
y+3/4,-x+3/4,z+5/4
x+1/2,-y+1/2,-z+1/2
y+3/4,x+5/4,-z+3/4
-x+1,y+1/2,-z+1
-y+3/4,-x+3/4,-z+5/4
-x+1/2,-y+1/2,-z+1/2
y+1/4,-x-1/4,-z+1/4
x,y+1/2,-z
-y+1/4,x+1/4,-z-1/4
-x+1/2,y+1/2,z+1/2
-y+1/4,-x-1/4,z+1/4
x,-y+1/2,z
y+1/4,x+1/4,z-1/4

loop_
_atom_site_label
_atom_site_type_symbol
_atom_site_fract_x
_atom_site_fract_y
_atom_site_fract_z
_atom_site_occupancy
_atom_site_U_iso_or_equiv
F1 F-1 0 0.534 0.4207 1 0.0
Li2 Li+1 0 0.25 0.1034 1 0.0
F2 F-1 0 0.026 0.2903 1 0.0
Zr1 Zr+4 0.5 0.25 0.125 1 0.0
F3 F-1 0 -0.0568 0.0754 1 0.0
Li1 Li+1 0.2303 0 0 1 0.0
Be1 Be+2 0 0.75 0.125 1 0.0
